data_1576951
loop_
_publ_author_name
'Dash, Om Prakash'
'Singh, Anurag'
'Shukla, Rahul K.'
'Volla, Chandra M. R.'

_publ_section_title
;
 Ru(ii)-catalyzed regioselective (3 + 2)-annulation of anilines with
 allenes to access 2-vinylindoles.
;
_journal_issue 12
_journal_name_full 'Chemical science'
_journal_page_first 5944
_journal_page_last 5952
_journal_paper_doi 10.1039/d5sc06303e
_journal_volume 17
_journal_year 2026
_chemical_formula_moiety '4(C22 H15 F3 N2)'
_chemical_formula_sum 'C88 H72 F0.5 N8 O12'
_chemical_formula_weight 1443.03
_space_group_crystal_system triclinic
_space_group_IT_number 2
_space_group_name_Hall '-P 1'
_space_group_name_H-M_alt 'P -1'
_atom_sites_solution_hydrogens geom
_atom_sites_solution_primary dual
_audit_creation_date 2022-09-13
_audit_creation_method
;
Olex2 1.3-ac4
(compiled 2019.04.23 svn.r3594 for Rigaku Oxford Diffraction, GUI svn.r5739)
;
_audit_update_record
;
2024-04-29 deposited with the CCDC.	2025-12-08 downloaded from the CCDC.
;
_cell_angle_alpha 94.325(2)
_cell_angle_beta 92.658(2)
_cell_angle_gamma 90.373(2)
_cell_formula_units_Z 2
_cell_length_a 13.1810(2)
_cell_length_b 16.2119(4)
_cell_length_c 16.3726(6)
_cell_measurement_reflns_used 21536
_cell_measurement_temperature 100
_cell_measurement_theta_max 23.9280
_cell_measurement_theta_min 1.7050
_cell_volume 3484.75(16)
_computing_cell_refinement 'CrysAlisPro 1.171.41.93a (Rigaku OD, 2020)'
_computing_data_collection 'CrysAlisPro 1.171.41.93a (Rigaku OD, 2020)'
_computing_data_reduction 'CrysAlisPro 1.171.41.93a (Rigaku OD, 2020)'
_computing_molecular_graphics 'Olex2 (Dolomanov et al., 2009)'
_computing_publication_material 'Olex2 (Dolomanov et al., 2009)'
_computing_structure_refinement 'ShelXL (Sheldrick, 2015)'
_computing_structure_solution 'ShelXT (Sheldrick, 2015)'
_diffrn_ambient_environment N~2~
_diffrn_ambient_temperature 100
_diffrn_detector 'CCD plate'
_diffrn_measured_fraction_theta_full 1.000
_diffrn_measured_fraction_theta_max 1.000
_diffrn_measurement_details
;
List of Runs (angles in degrees, time in seconds):

  # Type    Start    End  Width  t~exp~   \w     \q     \k     \f   Frames
#--------------------------------------------------------------------------
  1  \f    -10.27 349.73   1.00    2.00  77.88 -12.98  31.50    --   360
  2  \w    -68.96   0.04   1.00    2.00    --  -19.47  94.56 -34.84   69
  3  \w    -65.46  -0.46   1.00    2.00    --  -15.96  94.56 145.16   65
  4  \w   -108.63  15.37   1.00    2.00    --  -12.98 -59.25 -33.92  124
  5  \f   -349.73  10.27   1.00    2.00   9.41 -12.98 -31.50    --   360
  6  \w    -65.46  -0.46   1.00    2.00    --  -15.96  94.56   1.16   65
  7  \w   -108.63  15.37   1.00    2.00    --  -12.98 -59.25 173.08  124
  8  \w    -65.46  -0.46   1.00    2.00    --  -15.96  94.56  73.16   65
  9  \f   -339.92  20.08   1.00    2.00  16.12 -12.98 -59.25    --   360
;
_diffrn_measurement_device 'abstract diffractometer'
_diffrn_measurement_device_type 'Saxi-CrysAlisPro-abstract goniometer imported SAXI images'
_diffrn_measurement_method '\w and \f scans'
_diffrn_orient_matrix_type 'CrysAlisPro convention (1999,Acta A55,543-557)'
_diffrn_orient_matrix_UB_11 -0.0034803000
_diffrn_orient_matrix_UB_12 -0.0309386000
_diffrn_orient_matrix_UB_13 -0.0330595000
_diffrn_orient_matrix_UB_21 0.0274147000
_diffrn_orient_matrix_UB_22 0.0259357000
_diffrn_orient_matrix_UB_23 -0.0243588000
_diffrn_orient_matrix_UB_31 0.0462452000
_diffrn_orient_matrix_UB_32 -0.0171900000
_diffrn_orient_matrix_UB_33 0.0143337000
_diffrn_radiation_monochromator graphite
_diffrn_radiation_probe x-ray
_diffrn_radiation_type 'Mo K\a'
_diffrn_radiation_wavelength 0.71073
_diffrn_reflns_av_R_equivalents 0.0962
_diffrn_reflns_av_unetI/netI 0.0443
_diffrn_reflns_Laue_measured_fraction_full 1.000
_diffrn_reflns_Laue_measured_fraction_max 1.000
_diffrn_reflns_limit_h_max 15
_diffrn_reflns_limit_h_min -15
_diffrn_reflns_limit_k_max 19
_diffrn_reflns_limit_k_min -19
_diffrn_reflns_limit_l_max 19
_diffrn_reflns_limit_l_min -19
_diffrn_reflns_number 139155
_diffrn_reflns_point_group_measured_fraction_full 1.000
_diffrn_reflns_point_group_measured_fraction_max 1.000
_diffrn_reflns_theta_full 25.000
_diffrn_reflns_theta_max 25.000
_diffrn_reflns_theta_min 1.547
_diffrn_source 'fine-focus sealed X-ray tube'
_diffrn_source_type 'Enhance (Mo) X-ray Source'
_exptl_absorpt_coefficient_mu 0.094
_exptl_absorpt_correction_T_max 1.00000
_exptl_absorpt_correction_T_min 0.48888
_exptl_absorpt_correction_type multi-scan
_exptl_absorpt_process_details
;
CrysAlisPro 1.171.41.93a (Rigaku Oxford Diffraction, 2020)
Empirical absorption correction using spherical harmonics,
implemented in SCALE3 ABSPACK scaling algorithm.
;
_exptl_crystal_colour colourless
_exptl_crystal_colour_primary colourless
_exptl_crystal_density_diffrn 1.375
_exptl_crystal_description block
_exptl_crystal_F_000 1513
_exptl_crystal_size_max 0.23
_exptl_crystal_size_mid 0.12
_exptl_crystal_size_min 0.056
_refine_diff_density_max 0.493
_refine_diff_density_min -0.405
_refine_diff_density_rms 0.064
_refine_ls_extinction_method none
_refine_ls_goodness_of_fit_ref 1.064
_refine_ls_hydrogen_treatment constr
_refine_ls_matrix_type full
_refine_ls_number_parameters 973
_refine_ls_number_reflns 12288
_refine_ls_number_restraints 0
_refine_ls_restrained_S_all 1.064
_refine_ls_R_factor_all 0.0855
_refine_ls_R_factor_gt 0.0666
_refine_ls_shift/su_max 0.000
_refine_ls_shift/su_mean 0.000
_refine_ls_structure_factor_coef Fsqd
_refine_ls_weighting_details 'w=1/[\s^2^(Fo^2^)+(0.0619P)^2^+6.7654P] where P=(Fo^2^+2Fc^2^)/3'
_refine_ls_weighting_scheme calc
_refine_ls_wR_factor_gt 0.1690
_refine_ls_wR_factor_ref 0.1804
_reflns_Friedel_coverage 0.000
_reflns_number_gt 9516
_reflns_number_total 12288
_reflns_threshold_expression 'I > 2\s(I)'
_cod_data_source_file d5sc06303e2.cif
_cod_data_source_block cmrv_op_220_autored
_cod_depositor_comments 'Adding full bibliography for 1576951--1576952.cif.'
_cod_original_formula_sum 'C88 H72 F0.50 N8 O12'
_cod_database_code 1576951
_shelx_shelxl_version_number 2018/3
_chemical_oxdiff_formula CHNOS
_shelx_space_group_comment
;
The symmetry employed for this shelxl refinement is uniquely defined
by the following loop, which should always be used as a source of
symmetry information in preference to the above space-group names.
They are only intended as comments.
;
_shelx_estimated_absorpt_t_max 0.995
_shelx_estimated_absorpt_t_min 0.979
_reflns_odcompleteness_completeness 80.72
_reflns_odcompleteness_iscentric 1
_reflns_odcompleteness_theta 35.56
_olex2_refinement_description
;
1. Fixed Uiso
 At 1.2 times of:
  All C(H) groups
2.a Aromatic/amide H refined with riding coordinates:
 C00S(H00S), C00T(H00T), C00W(H00W), C00X(H00X), C013(H013), C014(H014),
 C015(H015), C017(H017), C018(H018), C019(H019), C01A(H01A), C01B(H01B),
 C01D(H01D), C01E(H01E), C01F(H01F), C01G(H01G), C01I(H01I), C01L(H01L),
 C01M(H01M), C01N(H01N), C01O(H01O), C01P(H01P), C01R(H01R), C01S(H01S),
 C01T(H01T), C01V(H01V), C01X(H01X), C01Y(H01Y), C01Z(H01Z), C020(H020),
 C021(H021), C022(H022), C023(H023), C025(H025), C026(H026), C028(H028),
 C029(H029), C02A(H02A), C02B(H02B), C02C(H02C), C02D(H02D), C02E(H02E),
 C02F(H02F), C02H(H02H), C02I(H02I), C02J(H02J), C02L(H02L), C02M(H02M),
 C02N(H02N), C02O(H02O), C02P(H02P), C02Q(H02Q), C02S(H02S), C02T(H02T),
 C02V(H02V), C02W(H02W), C02X(H02X), C02Z(H02Z), C030(H030), C1(H1)
;
_olex2_submission_special_instructions 'No special instructions were received'
_oxdiff_exptl_absorpt_empirical_details
;
Empirical correction (ABSPACK) includes:
- Absorption correction using spherical harmonics
- Frame scaling
;
_oxdiff_exptl_absorpt_empirical_full_max 1.495
_oxdiff_exptl_absorpt_empirical_full_min 0.544

loop_
_space_group_symop_operation_xyz
'x, y, z'
'-x, -y, -z'

loop_
_atom_site_label
_atom_site_type_symbol
_atom_site_fract_x
_atom_site_fract_y
_atom_site_fract_z
_atom_site_U_iso_or_equiv
_atom_site_adp_type
_atom_site_occupancy
_atom_site_site_symmetry_order
_atom_site_calc_flag
_atom_site_refinement_flags_posn
_atom_site_refinement_flags_adp
_atom_site_refinement_flags_occupancy
_atom_site_disorder_assembly
_atom_site_disorder_group
F001 F 0.78178(16) 1.16772(12) 0.93014(13) 0.0416(5) Uani 1 1 d . . . . .
F002 F 0.65441(17) 0.69091(12) 0.29637(12) 0.0420(5) Uani 1 1 d . . . . .
F003 F 0.74723(19) 0.71764(13) 0.40534(15) 0.0566(7) Uani 1 1 d . . . . .
F004 F 0.5903(2) 0.68785(14) 0.41269(16) 0.0597(7) Uani 1 1 d . . . . .
F005 F 0.7621(2) 1.14679(14) 0.79958(14) 0.0600(7) Uani 1 1 d . . . . .
F006 F 0.91085(18) 1.14005(13) 0.85876(15) 0.0521(6) Uani 1 1 d . . . . .
F007 F 0.98317(19) 0.57560(13) 0.61525(17) 0.0610(7) Uani 1 1 d . . . . .
F008 F 0.50547(18) 1.13084(13) 0.11195(18) 0.0619(7) Uani 1 1 d . . . . .
F009 F 0.8537(2) 0.57271(14) 0.6877(2) 0.0729(9) Uani 1 1 d . . . . .
N00A N 0.7326(2) -0.00062(16) 0.59781(16) 0.0262(6) Uani 1 1 d . . . . .
N00B N 0.6231(2) 0.58753(16) 0.75952(16) 0.0269(6) Uani 1 1 d . . . . .
N00C N 0.75207(19) 0.55728(16) 0.10331(16) 0.0249(6) Uani 1 1 d . . . . .
N00D N 0.8801(2) 0.14042(16) 0.26009(16) 0.0273(6) Uani 1 1 d . . . . .
N00E N 0.5635(2) 0.57720(17) 0.62252(17) 0.0295(6) Uani 1 1 d . . . . .
N00F N 0.9193(2) 0.56119(18) 0.06373(17) 0.0324(7) Uani 1 1 d . . . . .
N00G N 0.6141(2) 0.08966(17) 0.54558(17) 0.0313(6) Uani 1 1 d . . . . .
F00H F 1.0011(3) 0.54718(16) 0.7386(2) 0.0940(11) Uani 1 1 d . . . . .
F00I F 0.6641(2) 1.12735(15) 0.1190(3) 0.1018(13) Uani 1 1 d . . . . .
N00J N 0.9263(2) 0.12430(18) 0.12445(17) 0.0330(7) Uani 1 1 d . . . . .
C00K C 0.6615(2) 0.6023(2) 0.09959(19) 0.0253(7) Uani 1 1 d . . . . .
C00L C 0.5642(2) 0.62110(19) 0.69552(19) 0.0252(7) Uani 1 1 d . . . . .
C00M C 0.7572(2) -0.08413(19) 0.59610(18) 0.0242(7) Uani 1 1 d . . . . .
C00N C 0.8529(2) 0.58931(19) 0.1167(2) 0.0256(7) Uani 1 1 d . . . . .
C00O C 0.6328(2) 0.0323(2) 0.5986(2) 0.0267(7) Uani 1 1 d . . . . .
C00P C 0.5813(2) 0.8299(2) 0.11653(19) 0.0258(7) Uani 1 1 d . . . . .
C00Q C 0.6201(2) 0.4668(2) 0.08644(18) 0.0250(7) Uani 1 1 d . . . . .
C00R C 0.9305(2) 0.1721(2) 0.1942(2) 0.0263(7) Uani 1 1 d . . . . .
C00S C 0.5808(2) 0.5481(2) 0.08962(19) 0.0263(7) Uani 1 1 d . . . . .
H00S H 0.511087 0.562445 0.085577 0.032 Uiso 1 1 calc R . . . .
C00T C 0.6627(2) 0.69221(19) 0.10528(19) 0.0255(7) Uani 1 1 d . . . . .
H00T H 0.727053 0.719338 0.109988 0.031 Uiso 1 1 calc R . . . .
C00U C 0.8269(2) 0.1864(2) 0.3201(2) 0.0262(7) Uani 1 1 d . . . . .
C00V C 0.7271(2) 0.47314(19) 0.09432(18) 0.0241(7) Uani 1 1 d . . . . .
C00W C 0.7029(2) 0.7203(2) 0.8184(2) 0.0279(7) Uani 1 1 d . . . . .
H00W H 0.701961 0.741054 0.765686 0.034 Uiso 1 1 calc R . . . .
C00X C 0.5805(2) 0.4350(2) 0.7316(2) 0.0293(7) Uani 1 1 d . . . . .
H00X H 0.540469 0.440139 0.682500 0.035 Uiso 1 1 calc R . . . .
C00Y C 0.6248(2) 0.5040(2) 0.7753(2) 0.0274(7) Uani 1 1 d . . . . .
C00Z C 0.6833(2) 0.4979(2) 0.8492(2) 0.0282(7) Uani 1 1 d . . . . .
C010 C 0.8796(2) 0.0575(2) 0.2783(2) 0.0277(7) Uani 1 1 d . . . . .
C011 C 0.7567(2) 0.4129(2) 0.37733(19) 0.0258(7) Uani 1 1 d . . . . .
F012 F 0.5838(4) 1.12101(17) 0.22525(18) 0.1234(17) Uani 1 1 d . . . . .
C013 C 0.5744(3) 0.3872(2) 0.0778(2) 0.0287(7) Uani 1 1 d . . . . .
H013 H 0.502648 0.380986 0.072434 0.034 Uiso 1 1 calc R . . . .
C014 C 0.8993(2) 0.1843(2) 0.5872(2) 0.0277(7) Uani 1 1 d . . . . .
H014 H 0.954942 0.159020 0.560619 0.033 Uiso 1 1 calc R . . . .
C015 C 0.9029(2) -0.0073(2) 0.59009(19) 0.0275(7) Uani 1 1 d . . . . .
H015 H 0.972144 0.008009 0.586815 0.033 Uiso 1 1 calc R . . . .
C016 C 0.8259(2) 0.0524(2) 0.3502(2) 0.0280(7) Uani 1 1 d . . . . .
C017 C 0.8226(2) 0.1349(2) 0.60460(19) 0.0279(7) Uani 1 1 d . . . . .
H017 H 0.763472 0.160550 0.625278 0.033 Uiso 1 1 calc R . . . .
C018 C 0.7155(2) 0.4427(2) 0.3054(2) 0.0278(7) Uani 1 1 d . . . . .
H018 H 0.706024 0.406201 0.257380 0.033 Uiso 1 1 calc R . . . .
C019 C 0.8043(2) 0.2737(2) 0.3150(2) 0.0277(7) Uani 1 1 d . . . . .
H019 H 0.799344 0.294357 0.262204 0.033 Uiso 1 1 calc R . . . .
C01A C 0.8388(3) 0.4023(2) 0.6670(2) 0.0310(8) Uani 1 1 d . . . . .
H01A H 0.786745 0.431229 0.695086 0.037 Uiso 1 1 calc R . . . .
C01B C 0.8764(2) 0.6464(2) 0.1834(2) 0.0293(7) Uani 1 1 d . . . . .
H01B H 0.826492 0.663614 0.220867 0.035 Uiso 1 1 calc R . . . .
C01C C 0.7540(2) 0.8612(2) 0.8791(2) 0.0281(7) Uani 1 1 d . . . . .
C01D C 0.7935(2) 0.1338(2) 0.3754(2) 0.0286(7) Uani 1 1 d . . . . .
H01D H 0.755675 0.148966 0.422123 0.034 Uiso 1 1 calc R . . . .
C01E C 0.7895(3) 0.4040(2) 0.09591(19) 0.0284(7) Uani 1 1 d . . . . .
H01E H 0.861209 0.409596 0.103450 0.034 Uiso 1 1 calc R . . . .
C01F C 0.7646(2) 0.4665(2) 0.4482(2) 0.0295(7) Uani 1 1 d . . . . .
H01F H 0.789693 0.446375 0.498142 0.035 Uiso 1 1 calc R . . . .
C01G C 0.7365(2) 0.5482(2) 0.4470(2) 0.0304(7) Uani 1 1 d . . . . .
H01G H 0.742164 0.583824 0.495791 0.037 Uiso 1 1 calc R . . . .
C01H C 0.8229(2) 0.0454(2) 0.59435(19) 0.0265(7) Uani 1 1 d . . . . .
C01I C 0.5806(2) 0.7393(2) 0.10438(19) 0.0277(7) Uani 1 1 d . . . . .
H01I H 0.516515 0.712190 0.095165 0.033 Uiso 1 1 calc R . . . .
C01J C 0.6999(2) 0.5784(2) 0.3738(2) 0.0268(7) Uani 1 1 d . . . . .
C01K C 0.8643(2) -0.08956(19) 0.59141(18) 0.0250(7) Uani 1 1 d . . . . .
C01L C 0.6881(2) 0.5251(2) 0.3033(2) 0.0289(7) Uani 1 1 d . . . . .
H01L H 0.661258 0.545023 0.253696 0.035 Uiso 1 1 calc R . . . .
C01M C 0.9896(3) 0.3182(2) 0.5843(2) 0.0313(8) Uani 1 1 d . . . . .
H01M H 1.041139 0.289657 0.555296 0.038 Uiso 1 1 calc R . . . .
C01N C 0.7169(2) 0.5800(2) 0.8774(2) 0.0285(7) Uani 1 1 d . . . . .
H01N H 0.757332 0.594910 0.925829 0.034 Uiso 1 1 calc R . . . .
C01O C 0.7899(2) 0.3268(2) 0.3802(2) 0.0281(7) Uani 1 1 d . . . . .
H01O H 0.802302 0.306948 0.432809 0.034 Uiso 1 1 calc R . . . .
C01P C 0.4574(2) 0.7247(2) 0.6442(2) 0.0310(8) Uani 1 1 d . . . . .
H01P H 0.421829 0.775312 0.651475 0.037 Uiso 1 1 calc R . . . .
C01Q C 0.6805(2) 0.6325(2) 0.8224(2) 0.0283(7) Uani 1 1 d . . . . .
C01R C 0.7716(3) 0.9995(2) 0.9464(2) 0.0329(8) Uani 1 1 d . . . . .
H01R H 0.769593 1.035648 0.994808 0.039 Uiso 1 1 calc R . . . .
C01S C 0.6562(3) 0.3510(2) 0.8345(2) 0.0326(8) Uani 1 1 d . . . . .
H01S H 0.667236 0.297687 0.853465 0.039 Uiso 1 1 calc R . . . .
C01T C 0.5114(2) 0.6942(2) 0.7094(2) 0.0277(7) Uani 1 1 d . . . . .
H01T H 0.512461 0.722571 0.762433 0.033 Uiso 1 1 calc R . . . .
C01U C 0.5804(3) 1.0026(2) 0.1359(2) 0.0298(7) Uani 1 1 d . . . . .
C01V C 0.9808(2) 0.2484(2) 0.2049(2) 0.0298(7) Uani 1 1 d . . . . .
H01V H 0.984609 0.279176 0.256696 0.036 Uiso 1 1 calc R . . . .
C01W C 0.9044(2) 0.2743(2) 0.60571(19) 0.0275(7) Uani 1 1 d . . . . .
C01X C 0.7429(3) -0.2305(2) 0.59673(19) 0.0297(7) Uani 1 1 d . . . . .
H01X H 0.702671 -0.279153 0.597891 0.036 Uiso 1 1 calc R . . . .
C01Y C 0.6657(3) 0.8742(2) 0.1510(2) 0.0296(7) Uani 1 1 d . . . . .
H01Y H 0.724098 0.845212 0.168756 0.036 Uiso 1 1 calc R . . . .
C01Z C 0.9749(3) 0.6768(2) 0.1929(2) 0.0312(8) Uani 1 1 d . . . . .
H01Z H 0.993832 0.716562 0.236677 0.037 Uiso 1 1 calc R . . . .
C020 C 0.7501(3) 0.9156(2) 0.9489(2) 0.0334(8) Uani 1 1 d . . . . .
H020 H 0.732389 0.894999 0.999160 0.040 Uiso 1 1 calc R . . . .
C021 C 0.8289(3) 0.3185(2) 0.6467(2) 0.0309(8) Uani 1 1 d . . . . .
H021 H 0.769635 0.290220 0.660896 0.037 Uiso 1 1 calc R . . . .
C022 C 0.7247(2) 0.7739(2) 0.8832(2) 0.0296(7) Uani 1 1 d . . . . .
H022 H 0.720879 0.754038 0.936041 0.036 Uiso 1 1 calc R . . . .
C023 C 0.8056(3) 0.9754(2) 0.8034(2) 0.0311(8) Uani 1 1 d . . . . .
H023 H 0.826068 0.995744 0.753784 0.037 Uiso 1 1 calc R . . . .
C024 C 0.6731(3) 0.6674(2) 0.3717(2) 0.0289(7) Uani 1 1 d . . . . .
C025 C 0.6957(3) -0.1545(2) 0.59743(19) 0.0280(7) Uani 1 1 d . . . . .
H025 H 0.623899 -0.150336 0.598768 0.034 Uiso 1 1 calc R . . . .
C026 C 0.6361(3) 0.3188(2) 0.0772(2) 0.0322(8) Uani 1 1 d . . . . .
H026 H 0.606170 0.265079 0.070612 0.039 Uiso 1 1 calc R . . . .
C027 C 0.7960(2) 1.0299(2) 0.8732(2) 0.0285(7) Uani 1 1 d . . . . .
C028 C 0.8119(2) -0.0249(2) 0.3814(2) 0.0316(8) Uani 1 1 d . . . . .
H028 H 0.775097 -0.029595 0.429395 0.038 Uiso 1 1 calc R . . . .
C029 C 0.9228(2) -0.0121(2) 0.2384(2) 0.0310(8) Uani 1 1 d . . . . .
H029 H 0.960503 -0.007990 0.190775 0.037 Uiso 1 1 calc R . . . .
C02A C 0.6659(3) 0.9595(2) 0.1598(2) 0.0323(8) Uani 1 1 d . . . . .
H02A H 0.724605 0.988706 0.182367 0.039 Uiso 1 1 calc R . . . .
C02B C 0.5968(3) 0.3588(2) 0.7619(2) 0.0320(8) Uani 1 1 d . . . . .
H02B H 0.567292 0.310707 0.733308 0.038 Uiso 1 1 calc R . . . .
C02C C 0.9097(3) -0.1677(2) 0.5914(2) 0.0292(7) Uani 1 1 d . . . . .
H02C H 0.981331 -0.172675 0.589496 0.035 Uiso 1 1 calc R . . . .
C02D C 0.7429(3) 0.3268(2) 0.0861(2) 0.0311(8) Uani 1 1 d . . . . .
H02D H 0.783391 0.278555 0.085311 0.037 Uiso 1 1 calc R . . . .
C02E C 0.5635(3) 0.0062(2) 0.6522(2) 0.0325(8) Uani 1 1 d . . . . .
H02E H 0.581301 -0.033732 0.689793 0.039 Uiso 1 1 calc R . . . .
C02F C 0.8493(3) -0.2374(2) 0.5943(2) 0.0311(8) Uani 1 1 d . . . . .
H02F H 0.879701 -0.290305 0.594737 0.037 Uiso 1 1 calc R . . . .
C02G C 0.9253(3) 0.4446(2) 0.6463(2) 0.0303(7) Uani 1 1 d . . . . .
C02H C 0.7852(3) 0.8922(2) 0.8070(2) 0.0303(7) Uani 1 1 d . . . . .
H02H H 0.792526 0.855476 0.759621 0.036 Uiso 1 1 calc R . . . .
C02I C 0.4552(3) 0.6810(2) 0.5684(2) 0.0322(8) Uani 1 1 d . . . . .
H02I H 0.418658 0.700903 0.522680 0.039 Uiso 1 1 calc R . . . .
C02J C 0.5081(3) 0.6074(2) 0.5610(2) 0.0334(8) Uani 1 1 d . . . . .
H02J H 0.504778 0.576475 0.509308 0.040 Uiso 1 1 calc R . . . .
C02L C 0.6986(2) 0.4195(2) 0.8785(2) 0.0321(8) Uani 1 1 d . . . . .
H02L H 0.737586 0.413737 0.928031 0.038 Uiso 1 1 calc R . . . .
C02M C 0.8528(3) -0.0941(2) 0.3411(2) 0.0348(8) Uani 1 1 d . . . . .
H02M H 0.843126 -0.146947 0.361023 0.042 Uiso 1 1 calc R . . . .
C02N C 1.0248(3) 0.2778(2) 0.1377(2) 0.0354(8) Uani 1 1 d . . . . .
H02N H 1.057338 0.330477 0.141801 0.043 Uiso 1 1 calc R . . . .
C02O C 0.9083(3) -0.0867(2) 0.2712(2) 0.0351(8) Uani 1 1 d . . . . .
H02O H 0.937028 -0.135017 0.245372 0.042 Uiso 1 1 calc R . . . .
C02P C 0.5209(3) 0.1227(2) 0.5466(2) 0.0359(8) Uani 1 1 d . . . . .
H02P H 0.505885 0.164988 0.510849 0.043 Uiso 1 1 calc R . . . .
C02Q C 1.0452(3) 0.6485(2) 0.1377(2) 0.0344(8) Uani 1 1 d . . . . .
H02Q H 1.113003 0.669072 0.142236 0.041 Uiso 1 1 calc R . . . .
C02R C 0.8127(3) 1.1204(2) 0.8658(2) 0.0367(8) Uani 1 1 d . . . . .
C02S C 0.9733(3) 0.1532(2) 0.0613(2) 0.0361(8) Uani 1 1 d . . . . .
H02S H 0.973819 0.119130 0.011514 0.043 Uiso 1 1 calc R . . . .
C02T C 1.0151(3) 0.5896(2) 0.0758(2) 0.0369(8) Uani 1 1 d . . . . .
H02T H 1.064757 0.568148 0.039853 0.044 Uiso 1 1 calc R . . . .
C02U C 0.9400(3) 0.5343(2) 0.6722(3) 0.0405(9) Uani 1 1 d . . . . .
C02V C 0.4952(3) 0.8738(2) 0.0944(2) 0.0358(8) Uani 1 1 d . . . . .
H02V H 0.436012 0.844575 0.072763 0.043 Uiso 1 1 calc R . . . .
C02W C 1.0207(3) 0.2294(2) 0.0643(2) 0.0384(9) Uani 1 1 d . . . . .
H02W H 1.049960 0.248288 0.017009 0.046 Uiso 1 1 calc R . . . .
C02X C 0.4943(3) 0.9598(2) 0.1036(2) 0.0365(8) Uani 1 1 d . . . . .
H02X H 0.435254 0.989044 0.087833 0.044 Uiso 1 1 calc R . . . .
C02Y C 0.5824(3) 1.0950(2) 0.1477(2) 0.0386(9) Uani 1 1 d . . . . .
C02Z C 0.4679(3) 0.0399(2) 0.6493(2) 0.0392(9) Uani 1 1 d . . . . .
H02Z H 0.417668 0.022098 0.684041 0.047 Uiso 1 1 calc R . . . .
C030 C 0.4457(3) 0.0994(2) 0.5959(2) 0.0381(9) Uani 1 1 d . . . . .
H030 H 0.380383 0.123635 0.593043 0.046 Uiso 1 1 calc R . . . .
C1 C 1.0004(3) 0.4022(2) 0.6044(2) 0.0331(8) Uani 1 1 d . . . . .
H1 H 1.059145 0.430755 0.589510 0.040 Uiso 1 1 calc R . . . .

loop_
_atom_site_aniso_label
_atom_site_aniso_U_11
_atom_site_aniso_U_22
_atom_site_aniso_U_33
_atom_site_aniso_U_23
_atom_site_aniso_U_13
_atom_site_aniso_U_12
F001 0.0497(13) 0.0295(11) 0.0447(12) -0.0074(9) 0.0078(10) 0.0031(9)
F002 0.0631(14) 0.0336(11) 0.0296(11) 0.0028(9) 0.0016(10) 0.0113(10)
F003 0.0674(16) 0.0300(12) 0.0693(16) 0.0023(11) -0.0257(13) -0.0091(11)
F004 0.0754(17) 0.0368(13) 0.0728(17) 0.0138(12) 0.0493(14) 0.0215(12)
F005 0.102(2) 0.0332(13) 0.0438(14) 0.0058(10) -0.0144(13) 0.0104(13)
F006 0.0552(14) 0.0342(12) 0.0676(16) -0.0037(11) 0.0257(12) -0.0087(10)
F007 0.0639(16) 0.0283(12) 0.095(2) 0.0104(12) 0.0346(14) -0.0014(11)
F008 0.0514(14) 0.0254(12) 0.107(2) 0.0062(12) -0.0202(14) 0.0073(10)
F009 0.0626(16) 0.0289(13) 0.130(3) -0.0051(14) 0.0533(17) 0.0050(11)
N00A 0.0254(14) 0.0230(14) 0.0303(15) 0.0012(11) 0.0025(11) -0.0002(11)
N00B 0.0299(14) 0.0232(14) 0.0278(14) 0.0024(11) 0.0040(11) 0.0002(11)
N00C 0.0248(14) 0.0227(14) 0.0275(14) 0.0015(11) 0.0039(11) 0.0032(11)
N00D 0.0284(14) 0.0248(15) 0.0288(15) 0.0013(11) 0.0043(11) 0.0031(11)
N00E 0.0321(15) 0.0263(15) 0.0307(15) 0.0024(12) 0.0073(12) -0.0003(12)
N00F 0.0287(15) 0.0343(16) 0.0338(16) -0.0033(13) 0.0064(12) -0.0004(12)
N00G 0.0265(15) 0.0321(16) 0.0358(16) 0.0066(13) 0.0000(12) -0.0010(12)
F00H 0.150(3) 0.0380(15) 0.087(2) -0.0125(14) -0.048(2) -0.0118(17)
F00I 0.0548(17) 0.0258(14) 0.229(4) 0.0211(19) 0.037(2) -0.0011(12)
N00J 0.0310(15) 0.0383(17) 0.0293(16) -0.0003(13) 0.0010(12) 0.0041(13)
C00K 0.0270(16) 0.0278(17) 0.0214(16) 0.0028(13) 0.0028(13) 0.0037(13)
C00L 0.0254(16) 0.0247(17) 0.0266(17) 0.0048(13) 0.0068(13) -0.0034(13)
C00M 0.0270(16) 0.0249(17) 0.0207(15) 0.0016(13) 0.0006(12) 0.0030(13)
C00N 0.0248(16) 0.0233(17) 0.0293(17) 0.0043(13) 0.0025(13) 0.0012(13)
C00O 0.0242(16) 0.0266(17) 0.0288(17) -0.0007(14) 0.0004(13) 0.0024(13)
C00P 0.0282(17) 0.0258(17) 0.0244(16) 0.0059(13) 0.0070(13) 0.0023(13)
C00Q 0.0274(16) 0.0272(17) 0.0206(15) 0.0017(13) 0.0032(13) -0.0006(13)
C00R 0.0234(16) 0.0259(17) 0.0296(17) 0.0021(14) 0.0011(13) 0.0063(13)
C00S 0.0272(17) 0.0258(17) 0.0264(17) 0.0043(13) 0.0031(13) 0.0010(13)
C00T 0.0291(17) 0.0228(17) 0.0246(16) -0.0003(13) 0.0035(13) -0.0010(13)
C00U 0.0245(16) 0.0253(17) 0.0283(17) -0.0007(14) 0.0006(13) 0.0020(13)
C00V 0.0298(17) 0.0215(16) 0.0209(16) -0.0001(12) 0.0037(13) 0.0009(13)
C00W 0.0261(16) 0.0300(18) 0.0284(17) 0.0053(14) 0.0043(13) 0.0014(14)
C00X 0.0256(17) 0.0292(18) 0.0332(18) 0.0015(14) 0.0055(14) 0.0009(14)
C00Y 0.0247(16) 0.0262(17) 0.0323(18) 0.0031(14) 0.0108(13) 0.0027(13)
C00Z 0.0290(17) 0.0297(18) 0.0265(17) 0.0024(14) 0.0086(13) 0.0021(14)
C010 0.0250(16) 0.0257(17) 0.0321(18) 0.0013(14) -0.0013(13) 0.0003(13)
C011 0.0214(15) 0.0274(17) 0.0292(17) 0.0018(14) 0.0068(13) 0.0003(13)
F012 0.277(5) 0.0364(16) 0.0521(18) -0.0129(13) -0.023(2) 0.026(2)
C013 0.0302(17) 0.0277(18) 0.0284(17) 0.0030(14) 0.0017(14) -0.0033(14)
C014 0.0275(17) 0.0271(18) 0.0284(17) 0.0003(14) 0.0048(13) 0.0006(14)
C015 0.0249(16) 0.0285(18) 0.0289(17) 0.0000(14) 0.0026(13) -0.0004(13)
C016 0.0231(16) 0.0291(18) 0.0314(18) 0.0022(14) -0.0020(13) -0.0015(13)
C017 0.0281(17) 0.0288(18) 0.0269(17) 0.0028(14) 0.0015(13) 0.0037(14)
C018 0.0320(17) 0.0268(18) 0.0246(17) -0.0004(13) 0.0046(13) 0.0002(14)
C019 0.0267(17) 0.0262(18) 0.0305(18) 0.0028(14) 0.0039(13) 0.0042(13)
C01A 0.0291(17) 0.0306(19) 0.0335(19) 0.0010(15) 0.0060(14) 0.0031(14)
C01B 0.0276(17) 0.0315(19) 0.0288(17) -0.0004(14) 0.0049(14) 0.0025(14)
C01C 0.0260(17) 0.0304(18) 0.0279(17) 0.0009(14) 0.0017(13) 0.0008(14)
C01D 0.0273(17) 0.0320(19) 0.0264(17) 0.0002(14) 0.0015(13) 0.0023(14)
C01E 0.0294(17) 0.0284(18) 0.0273(17) 0.0000(14) 0.0024(13) 0.0063(14)
C01F 0.0314(18) 0.0319(19) 0.0252(17) 0.0025(14) 0.0012(14) 0.0018(14)
C01G 0.0316(18) 0.0314(19) 0.0276(17) -0.0044(14) 0.0042(14) 0.0008(14)
C01H 0.0272(17) 0.0283(18) 0.0242(16) 0.0029(13) 0.0032(13) -0.0029(13)
C01I 0.0270(17) 0.0277(18) 0.0287(17) 0.0023(14) 0.0056(13) -0.0008(14)
C01J 0.0270(16) 0.0244(17) 0.0292(17) -0.0002(14) 0.0072(13) 0.0020(13)
C01K 0.0293(17) 0.0253(17) 0.0202(16) 0.0003(13) 0.0010(13) 0.0022(13)
C01L 0.0323(18) 0.0290(18) 0.0260(17) 0.0029(14) 0.0056(14) 0.0043(14)
C01M 0.0310(18) 0.0285(18) 0.0349(19) -0.0001(15) 0.0107(14) -0.0007(14)
C01N 0.0261(17) 0.0337(19) 0.0260(17) 0.0016(14) 0.0044(13) 0.0024(14)
C01O 0.0270(17) 0.0311(18) 0.0270(17) 0.0050(14) 0.0049(13) 0.0023(14)
C01P 0.0291(17) 0.0271(18) 0.0372(19) 0.0026(15) 0.0039(14) -0.0022(14)
C01Q 0.0245(16) 0.0316(19) 0.0293(17) 0.0012(14) 0.0071(13) -0.0015(14)
C01R 0.0386(19) 0.0286(19) 0.0306(18) -0.0049(15) 0.0025(15) 0.0011(15)
C01S 0.0292(18) 0.0304(19) 0.040(2) 0.0093(15) 0.0110(15) 0.0038(14)
C01T 0.0278(17) 0.0259(17) 0.0292(17) -0.0015(14) 0.0059(14) -0.0018(13)
C01U 0.0355(18) 0.0276(18) 0.0264(17) 0.0019(14) 0.0027(14) 0.0015(14)
C01V 0.0275(17) 0.0290(18) 0.0332(18) 0.0015(14) 0.0035(14) 0.0046(14)
C01W 0.0289(17) 0.0276(18) 0.0255(17) -0.0003(13) 0.0022(13) -0.0011(14)
C01X 0.0405(19) 0.0227(17) 0.0253(17) -0.0016(13) 0.0018(14) -0.0027(14)
C01Y 0.0313(18) 0.0286(18) 0.0282(17) -0.0010(14) -0.0013(14) 0.0057(14)
C01Z 0.0325(18) 0.0282(18) 0.0320(18) -0.0012(14) -0.0029(14) 0.0025(14)
C020 0.038(2) 0.034(2) 0.0272(18) 0.0003(15) 0.0051(15) -0.0022(15)
C021 0.0268(17) 0.0295(19) 0.0368(19) 0.0008(15) 0.0077(14) -0.0017(14)
C022 0.0306(18) 0.0323(19) 0.0265(17) 0.0034(14) 0.0051(14) 0.0016(14)
C023 0.0361(19) 0.0305(19) 0.0265(17) 0.0008(14) 0.0023(14) -0.0011(15)
C024 0.0326(18) 0.0262(18) 0.0281(17) 0.0009(14) 0.0053(14) 0.0029(14)
C025 0.0305(17) 0.0273(18) 0.0260(17) 0.0006(14) 0.0021(13) -0.0010(14)
C026 0.042(2) 0.0235(18) 0.0311(18) 0.0038(14) 0.0006(15) -0.0015(15)
C027 0.0287(17) 0.0263(18) 0.0299(18) -0.0009(14) -0.0001(14) 0.0014(14)
C028 0.0266(17) 0.0300(19) 0.038(2) 0.0051(15) -0.0009(14) -0.0019(14)
C029 0.0263(17) 0.0292(19) 0.0371(19) -0.0003(15) 0.0006(14) -0.0002(14)
C02A 0.0371(19) 0.0281(19) 0.0302(18) -0.0044(14) -0.0024(15) -0.0006(15)
C02B 0.0291(18) 0.0246(18) 0.043(2) -0.0002(15) 0.0095(15) -0.0003(14)
C02C 0.0292(17) 0.0296(18) 0.0285(17) -0.0025(14) 0.0035(14) 0.0032(14)
C02D 0.040(2) 0.0257(18) 0.0275(17) 0.0032(14) 0.0036(15) 0.0050(15)
C02E 0.0351(19) 0.0324(19) 0.0311(18) 0.0077(15) 0.0036(15) 0.0028(15)
C02F 0.040(2) 0.0265(18) 0.0260(17) 0.0005(14) 0.0017(14) 0.0043(15)
C02G 0.0325(18) 0.0262(18) 0.0322(18) 0.0019(14) 0.0018(14) -0.0015(14)
C02H 0.0345(18) 0.0291(19) 0.0267(17) -0.0025(14) 0.0028(14) -0.0015(14)
C02I 0.0318(18) 0.0330(19) 0.0328(19) 0.0100(15) -0.0007(14) -0.0048(15)
C02J 0.040(2) 0.0316(19) 0.0291(18) 0.0031(15) 0.0042(15) -0.0061(15)
C02L 0.0259(17) 0.038(2) 0.0338(19) 0.0065(15) 0.0084(14) 0.0078(15)
C02M 0.0303(18) 0.0255(18) 0.048(2) 0.0048(16) -0.0062(16) -0.0019(14)
C02N 0.0305(18) 0.034(2) 0.043(2) 0.0088(16) 0.0073(15) 0.0050(15)
C02O 0.0330(19) 0.0248(18) 0.046(2) -0.0014(16) -0.0030(16) 0.0032(15)
C02P 0.0317(19) 0.0309(19) 0.045(2) 0.0082(16) -0.0031(16) 0.0002(15)
C02Q 0.0262(17) 0.0319(19) 0.044(2) -0.0017(16) 0.0021(15) 0.0016(14)
C02R 0.048(2) 0.0304(19) 0.0307(19) -0.0044(15) 0.0034(16) -0.0022(16)
C02S 0.0349(19) 0.046(2) 0.0268(18) -0.0003(16) 0.0040(15) 0.0107(17)
C02T 0.0311(19) 0.035(2) 0.044(2) -0.0041(16) 0.0087(16) 0.0006(15)
C02U 0.040(2) 0.029(2) 0.052(2) 0.0007(17) 0.0077(18) 0.0000(16)
C02V 0.0287(18) 0.0255(18) 0.053(2) 0.0015(16) 0.0015(16) 0.0016(14)
C02W 0.0338(19) 0.047(2) 0.037(2) 0.0137(17) 0.0079(16) 0.0084(17)
C02X 0.0317(19) 0.0289(19) 0.049(2) 0.0053(16) 0.0022(16) 0.0074(15)
C02Y 0.044(2) 0.030(2) 0.041(2) 0.0002(16) -0.0011(17) 0.0040(17)
C02Z 0.0327(19) 0.044(2) 0.042(2) 0.0033(17) 0.0099(16) 0.0031(16)
C030 0.0280(18) 0.034(2) 0.052(2) 0.0013(17) 0.0029(16) 0.0022(15)
C1 0.0329(18) 0.0315(19) 0.0356(19) 0.0027(15) 0.0097(15) -0.0029(15)

loop_
_atom_type_symbol
_atom_type_description
_atom_type_scat_dispersion_real
_atom_type_scat_dispersion_imag
_atom_type_scat_source
C C 0.0033 0.0016 'International Tables Vol C Tables 4.2.6.8 and 6.1.1.4'
H H 0.0000 0.0000 'International Tables Vol C Tables 4.2.6.8 and 6.1.1.4'
N N 0.0061 0.0033 'International Tables Vol C Tables 4.2.6.8 and 6.1.1.4'
O O 0.0106 0.0060 'International Tables Vol C Tables 4.2.6.8 and 6.1.1.4'
F F 0.0171 0.0103 'International Tables Vol C Tables 4.2.6.8 and 6.1.1.4'

loop_
_geom_angle_atom_site_label_1
_geom_angle_atom_site_label_2
_geom_angle_atom_site_label_3
_geom_angle
_geom_angle_site_symmetry_1
_geom_angle_site_symmetry_3
_geom_angle_publ_flag
C00M N00A C00O 126.0(3) . . ?
C00M N00A C01H 108.3(3) . . ?
C01H N00A C00O 125.7(3) . . ?
C00Y N00B C00L 125.1(3) . . ?
C00Y N00B C01Q 108.3(3) . . ?
C01Q N00B C00L 126.3(3) . . ?
C00K N00C C00N 127.4(3) . . ?
C00V N00C C00K 108.1(3) . . ?
C00V N00C C00N 124.4(3) . . ?
C00U N00D C00R 126.5(3) . . ?
C010 N00D C00R 125.1(3) . . ?
C010 N00D C00U 108.4(3) . . ?
C02J N00E C00L 116.6(3) . . ?
C00N N00F C02T 117.0(3) . . ?
C00O N00G C02P 115.8(3) . . ?
C00R N00J C02S 116.5(3) . . ?
N00C C00K C00T 121.2(3) . . ?
C00S C00K N00C 109.0(3) . . ?
C00S C00K C00T 129.8(3) . . ?
N00E C00L N00B 115.4(3) . . ?
N00E C00L C01T 123.6(3) . . ?
C01T C00L N00B 121.0(3) . . ?
N00A C00M C01K 107.3(3) . . ?
N00A C00M C025 130.9(3) . . ?
C025 C00M C01K 121.8(3) . . ?
N00F C00N N00C 115.9(3) . . ?
N00F C00N C01B 124.1(3) . . ?
C01B C00N N00C 120.0(3) . . ?
N00G C00O N00A 114.9(3) . . ?
N00G C00O C02E 124.3(3) . . ?
C02E C00O N00A 120.7(3) . . ?
C01Y C00P C01I 122.0(3) . . ?
C02V C00P C01I 119.8(3) . . ?
C02V C00P C01Y 118.2(3) . . ?
C00V C00Q C00S 107.8(3) . . ?
C00V C00Q C013 118.7(3) . . ?
C013 C00Q C00S 133.4(3) . . ?
N00J C00R N00D 115.6(3) . . ?
N00J C00R C01V 124.1(3) . . ?
C01V C00R N00D 120.4(3) . . ?
C00K C00S C00Q 107.8(3) . . ?
C01I C00T C00K 124.9(3) . . ?
N00D C00U C019 122.6(3) . . ?
C01D C00U N00D 108.8(3) . . ?
C01D C00U C019 128.3(3) . . ?
N00C C00V C00Q 107.2(3) . . ?
N00C C00V C01E 130.1(3) . . ?
C01E C00V C00Q 122.6(3) . . ?
C022 C00W C01Q 125.2(3) . . ?
C02B C00X C00Y 117.7(3) . . ?
N00B C00Y C00Z 107.2(3) . . ?
C00X C00Y N00B 130.7(3) . . ?
C00X C00Y C00Z 122.0(3) . . ?
C00Y C00Z C01N 107.3(3) . . ?
C02L C00Z C00Y 118.9(3) . . ?
C02L C00Z C01N 133.8(3) . . ?
N00D C010 C016 107.4(3) . . ?
C029 C010 N00D 130.6(3) . . ?
C029 C010 C016 121.9(3) . . ?
C018 C011 C01F 118.6(3) . . ?
C018 C011 C01O 121.6(3) . . ?
C01F C011 C01O 119.9(3) . . ?
C026 C013 C00Q 118.7(3) . . ?
C017 C014 C01W 125.5(3) . . ?
C01H C015 C01K 108.0(3) . . ?
C010 C016 C01D 107.6(3) . . ?
C028 C016 C010 119.4(3) . . ?
C028 C016 C01D 132.9(3) . . ?
C014 C017 C01H 125.1(3) . . ?
C01L C018 C011 120.6(3) . . ?
C01O C019 C00U 124.1(3) . . ?
C021 C01A C02G 119.9(3) . . ?
C01Z C01B C00N 117.8(3) . . ?
C020 C01C C022 119.7(3) . . ?
C02H C01C C020 118.2(3) . . ?
C02H C01C C022 122.1(3) . . ?
C00U C01D C016 107.8(3) . . ?
C02D C01E C00V 117.4(3) . . ?
C01G C01F C011 121.2(3) . . ?
C01F C01G C01J 119.8(3) . . ?
N00A C01H C017 120.9(3) . . ?
C015 C01H N00A 109.2(3) . . ?
C015 C01H C017 129.5(3) . . ?
C00T C01I C00P 125.0(3) . . ?
C01G C01J C01L 119.7(3) . . ?
C01G C01J C024 119.8(3) . . ?
C01L C01J C024 120.4(3) . . ?
C00M C01K C015 107.3(3) . . ?
C02C C01K C00M 118.9(3) . . ?
C02C C01K C015 133.8(3) . . ?
C018 C01L C01J 120.0(3) . . ?
C1 C01M C01W 121.5(3) . . ?
C01Q C01N C00Z 107.8(3) . . ?
C019 C01O C011 125.8(3) . . ?
C02I C01P C01T 119.5(3) . . ?
N00B C01Q C00W 121.4(3) . . ?
C01N C01Q N00B 109.3(3) . . ?
C01N C01Q C00W 128.9(3) . . ?
C027 C01R C020 119.4(3) . . ?
C02L C01S C02B 121.1(3) . . ?
C01P C01T C00L 118.2(3) . . ?
C02A C01U C02X 119.9(3) . . ?
C02A C01U C02Y 118.8(3) . . ?
C02X C01U C02Y 121.4(3) . . ?
C02N C01V C00R 117.8(3) . . ?
C01M C01W C014 119.3(3) . . ?
C021 C01W C014 122.8(3) . . ?
C021 C01W C01M 117.8(3) . . ?
C025 C01X C02F 121.6(3) . . ?
C02A C01Y C00P 121.1(3) . . ?
C02Q C01Z C01B 118.8(3) . . ?
C01R C020 C01C 121.4(3) . . ?
C01A C021 C01W 121.3(3) . . ?
C00W C022 C01C 125.4(3) . . ?
C02H C023 C027 119.9(3) . . ?
F002 C024 F003 105.9(3) . . ?
F002 C024 F004 105.4(3) . . ?
F002 C024 C01J 113.7(3) . . ?
F003 C024 C01J 112.3(3) . . ?
F004 C024 F003 105.5(3) . . ?
F004 C024 C01J 113.3(3) . . ?
C01X C025 C00M 117.7(3) . . ?
C013 C026 C02D 121.4(3) . . ?
C01R C027 C023 119.9(3) . . ?
C01R C027 C02R 121.7(3) . . ?
C023 C027 C02R 118.4(3) . . ?
C02M C028 C016 118.8(3) . . ?
C02O C029 C010 117.1(3) . . ?
C01Y C02A C01U 120.1(3) . . ?
C00X C02B C01S 121.2(3) . . ?
C02F C02C C01K 119.5(3) . . ?
C01E C02D C026 121.1(3) . . ?
C02Z C02E C00O 117.9(3) . . ?
C02C C02F C01X 120.5(3) . . ?
C01A C02G C02U 120.5(3) . . ?
C1 C02G C01A 119.7(3) . . ?
C1 C02G C02U 119.7(3) . . ?
C023 C02H C01C 120.9(3) . . ?
C01P C02I C02J 118.1(3) . . ?
N00E C02J C02I 123.9(3) . . ?
C01S C02L C00Z 119.0(3) . . ?
C028 C02M C02O 120.5(3) . . ?
C01V C02N C02W 119.1(3) . . ?
C029 C02O C02M 122.3(3) . . ?
N00G C02P C030 124.3(3) . . ?
C01Z C02Q C02T 118.8(3) . . ?
F001 C02R F005 106.0(3) . . ?
F001 C02R F006 105.9(3) . . ?
F001 C02R C027 113.2(3) . . ?
F005 C02R C027 111.9(3) . . ?
F006 C02R F005 106.5(3) . . ?
F006 C02R C027 112.8(3) . . ?
N00J C02S C02W 124.0(3) . . ?
N00F C02T C02Q 123.3(3) . . ?
F007 C02U C02G 112.5(3) . . ?
F009 C02U F007 106.0(3) . . ?
F009 C02U C02G 113.1(3) . . ?
F00H C02U F007 104.9(3) . . ?
F00H C02U F009 107.1(4) . . ?
F00H C02U C02G 112.6(3) . . ?
C00P C02V C02X 121.1(3) . . ?
C02S C02W C02N 118.4(3) . . ?
C01U C02X C02V 119.6(3) . . ?
F008 C02Y F00I 105.6(3) . . ?
F008 C02Y C01U 114.4(3) . . ?
F00I C02Y C01U 112.4(3) . . ?
F012 C02Y F008 106.6(3) . . ?
F012 C02Y F00I 105.4(4) . . ?
F012 C02Y C01U 111.8(3) . . ?
C02E C02Z C030 119.5(3) . . ?
C02Z C030 C02P 118.1(3) . . ?
C01M C1 C02G 119.8(3) . . ?

loop_
_geom_bond_atom_site_label_1
_geom_bond_atom_site_label_2
_geom_bond_distance
_geom_bond_site_symmetry_2
_geom_bond_publ_flag
F001 C02R 1.338(4) . ?
F002 C024 1.331(4) . ?
F003 C024 1.339(4) . ?
F004 C024 1.338(4) . ?
F005 C02R 1.346(4) . ?
F006 C02R 1.342(4) . ?
F007 C02U 1.334(4) . ?
F008 C02Y 1.309(4) . ?
F009 C02U 1.325(4) . ?
N00A C00M 1.393(4) . ?
N00A C00O 1.422(4) . ?
N00A C01H 1.406(4) . ?
N00B C00L 1.418(4) . ?
N00B C00Y 1.397(4) . ?
N00B C01Q 1.405(4) . ?
N00C C00K 1.405(4) . ?
N00C C00N 1.425(4) . ?
N00C C00V 1.396(4) . ?
N00D C00R 1.419(4) . ?
N00D C00U 1.405(4) . ?
N00D C010 1.399(4) . ?
N00E C00L 1.344(4) . ?
N00E C02J 1.341(4) . ?
N00F C00N 1.320(4) . ?
N00F C02T 1.343(4) . ?
N00G C00O 1.335(4) . ?
N00G C02P 1.344(4) . ?
F00H C02U 1.327(5) . ?
F00I C02Y 1.316(5) . ?
N00J C00R 1.330(4) . ?
N00J C02S 1.342(5) . ?
C00K C00S 1.371(5) . ?
C00K C00T 1.453(4) . ?
C00L C01T 1.388(4) . ?
C00M C01K 1.420(4) . ?
C00M C025 1.398(5) . ?
C00N C01B 1.398(5) . ?
C00O C02E 1.381(5) . ?
C00P C01I 1.467(5) . ?
C00P C01Y 1.394(5) . ?
C00P C02V 1.392(5) . ?
C00Q C00S 1.417(4) . ?
C00Q C00V 1.413(4) . ?
C00Q C013 1.415(5) . ?
C00R C01V 1.395(5) . ?
C00T C01I 1.328(4) . ?
C00U C019 1.456(4) . ?
C00U C01D 1.374(5) . ?
C00V C01E 1.397(4) . ?
C00W C01Q 1.458(5) . ?
C00W C022 1.338(5) . ?
C00X C00Y 1.392(5) . ?
C00X C02B 1.381(5) . ?
C00Y C00Z 1.414(5) . ?
C00Z C01N 1.435(5) . ?
C00Z C02L 1.406(5) . ?
C010 C016 1.408(5) . ?
C010 C029 1.398(5) . ?
C011 C018 1.395(4) . ?
C011 C01F 1.395(5) . ?
C011 C01O 1.470(4) . ?
F012 C02Y 1.307(5) . ?
C013 C026 1.380(5) . ?
C014 C017 1.340(5) . ?
C014 C01W 1.467(5) . ?
C015 C01H 1.362(4) . ?
C015 C01K 1.426(5) . ?
C016 C01D 1.427(5) . ?
C016 C028 1.403(5) . ?
C017 C01H 1.448(5) . ?
C018 C01L 1.389(5) . ?
C019 C01O 1.340(5) . ?
C01A C021 1.378(5) . ?
C01A C02G 1.395(5) . ?
C01B C01Z 1.383(5) . ?
C01C C020 1.392(5) . ?
C01C C022 1.471(5) . ?
C01C C02H 1.397(5) . ?
C01E C02D 1.385(5) . ?
C01F C01G 1.378(5) . ?
C01G C01J 1.396(5) . ?
C01J C01L 1.391(5) . ?
C01J C024 1.490(4) . ?
C01K C02C 1.405(4) . ?
C01M C01W 1.398(5) . ?
C01M C1 1.381(5) . ?
C01N C01Q 1.358(5) . ?
C01P C01T 1.380(5) . ?
C01P C02I 1.380(5) . ?
C01R C020 1.392(5) . ?
C01R C027 1.381(5) . ?
C01S C02B 1.406(5) . ?
C01S C02L 1.378(5) . ?
C01U C02A 1.387(5) . ?
C01U C02X 1.388(5) . ?
C01U C02Y 1.495(5) . ?
C01V C02N 1.382(5) . ?
C01W C021 1.398(4) . ?
C01X C025 1.382(5) . ?
C01X C02F 1.410(5) . ?
C01Y C02A 1.379(5) . ?
C01Z C02Q 1.381(5) . ?
C023 C027 1.401(5) . ?
C023 C02H 1.380(5) . ?
C026 C02D 1.412(5) . ?
C027 C02R 1.497(5) . ?
C028 C02M 1.384(5) . ?
C029 C02O 1.376(5) . ?
C02C C02F 1.382(5) . ?
C02E C02Z 1.377(5) . ?
C02G C02U 1.492(5) . ?
C02G C1 1.388(5) . ?
C02I C02J 1.386(5) . ?
C02M C02O 1.399(5) . ?
C02N C02W 1.384(5) . ?
C02P C030 1.375(5) . ?
C02Q C02T 1.381(5) . ?
C02S C02W 1.377(5) . ?
C02V C02X 1.391(5) . ?
C02Z C030 1.374(5) . ?
